data_2023450
loop_
_publ_author_name
'Yoshizawa, Fumishi'
'Okui, Anna'
'Nakane, Daisuke'
'Akitsu, Takashiro'

_publ_section_title
;
 Crystal structure and Hirshfeld surface analysis of
 aqua-(1<i>H</i>-imidazole-&#x3ba;<i>N</i>
 <sup>3</sup>)[<i>N</i>-(2-oxido-benzyl-idene)threonato-&#x3ba;<sup>3</sup>
 <i>O</i>,<i>N</i>,<i>O</i>']zinc(II).
;
_journal_coeditor_code OX2014
_journal_issue 'Pt 4'
_journal_name_full 'Acta crystallographica. Section E, Crystallographic communications'
_journal_page_first 332
_journal_page_last 335
_journal_paper_doi 10.1107/S2056989025002385
_journal_volume 81
_journal_year 2025
_chemical_absolute_configuration syn
_chemical_formula_iupac '[Zn (C11 H11 N1 O4) (C3 H4 N2) (H2 O1)]'
_chemical_formula_sum 'C14 H17 N3 O5 Zn'
_chemical_formula_weight 372.67
_chemical_name_systematic
Aqua(1<i>H</i>-imidazole-\k<i>N</i>^3^)[<i>N</i>-(2-oxidobenzylidene)threonato-\k^3^<i>O</i>,<i>N</i>,<i>O</i>']zinc(II)
_space_group_crystal_system monoclinic
_space_group_IT_number 5
_space_group_name_Hall 'C 2y'
_space_group_name_H-M_alt 'C 1 2 1'
_atom_sites_solution_hydrogens mixed
_cell_angle_alpha 90
_cell_angle_beta 123.7870(10)
_cell_angle_gamma 90
_cell_formula_units_Z 4
_cell_length_a 18.3835(7)
_cell_length_b 7.7141(3)
_cell_length_c 13.3800(5)
_cell_measurement_reflns_used 6515
_cell_measurement_temperature 173.(2)
_cell_measurement_theta_max 25.0426
_cell_measurement_theta_min 2.9581
_cell_volume 1576.99(11)
_computing_cell_refinement
;
SAINT V8.40B (Bruker, 2019)
;
_computing_data_collection
;
APEX2 (Bruker, 2019)
;
_computing_data_reduction
;
SAINT V8.40B (Bruker, 2019)
;
_computing_molecular_graphics
;
<i>ShelXle</i> (H\"ubschle <i>et al.</i>,  2011)
;
_computing_structure_refinement
;
<i>SHELXL2019/1</i> (Sheldrick, 2015b)
;
_computing_structure_solution
;
<i>SHELXT2018/2</i> (Sheldrick, 2015a)
;
_diffrn_ambient_temperature 173.(2)
_diffrn_detector_area_resol_mean 7.3910
_diffrn_measured_fraction_theta_full 0.985
_diffrn_measured_fraction_theta_max 0.985
_diffrn_measurement_device_type 'Bruker-AXS D8 QUEST'
_diffrn_measurement_method 'profile data from \q/2\q scans'
_diffrn_radiation_type MoK\a
_diffrn_radiation_wavelength 0.71073
_diffrn_reflns_av_R_equivalents 0.0729
_diffrn_reflns_av_unetI/netI 0.0651
_diffrn_reflns_limit_h_max 21
_diffrn_reflns_limit_h_min -21
_diffrn_reflns_limit_k_max 9
_diffrn_reflns_limit_k_min -9
_diffrn_reflns_limit_l_max 15
_diffrn_reflns_limit_l_min -15
_diffrn_reflns_number 10846
_diffrn_reflns_theta_full 25.00
_diffrn_reflns_theta_max 25.06
_diffrn_reflns_theta_min 2.96
_exptl_absorpt_coefficient_mu 1.586
_exptl_absorpt_correction_T_max 0.86
_exptl_absorpt_correction_T_min 0.64
_exptl_absorpt_correction_type multi-scan
_exptl_crystal_colour yellow
_exptl_crystal_density_diffrn 1.570
_exptl_crystal_density_method 'not measured'
_exptl_crystal_description prism
_exptl_crystal_F_000 768
_exptl_crystal_size_max 0.100
_exptl_crystal_size_mid 0.100
_exptl_crystal_size_min 0.100
_refine_diff_density_max 0.352
_refine_diff_density_min -0.288
_refine_ls_abs_structure_details
;
Flack <i>x</i> determined using 1180 quotients
[(<i>I</i>^+^)-(<i>I</i>^-^)]/[(<i>I</i>^+^)+(<i>I</i>^-^)]
(Parsons <i>et al.</i>,  2013)
;
_refine_ls_abs_structure_Flack 0.143(11)
_refine_ls_extinction_method none
_refine_ls_goodness_of_fit_ref 1.067
_refine_ls_hydrogen_treatment mixed
_refine_ls_matrix_type full
_refine_ls_number_parameters 218
_refine_ls_number_reflns 2752
_refine_ls_number_restraints 1
_refine_ls_restrained_S_all 1.067
_refine_ls_R_factor_all 0.0319
_refine_ls_R_factor_gt 0.0316
_refine_ls_shift/su_max 0.000
_refine_ls_shift/su_mean 0.000
_refine_ls_structure_factor_coef Fsqd
_refine_ls_weighting_details 'w=1/[\s^2^(Fo^2^)+(0.0364P)^2^] where P=(Fo^2^+2Fc^2^)/3'
_refine_ls_weighting_scheme calc
_refine_ls_wR_factor_gt 0.0737
_refine_ls_wR_factor_ref 0.0740
_reflns_number_gt 2701
_reflns_number_total 2752
_reflns_threshold_expression 'I > 2\s(I)'
_cod_data_source_file ox2014.cif
_cod_data_source_block I
_cod_depositor_comments 'Adding full bibliography for 2023450.cif.'
_cod_database_code 2023450

loop_
_space_group_symop_operation_xyz
'x, y, z'
'-x, y, -z'
'x+1/2, y+1/2, z'
'-x+1/2, y+1/2, -z'

loop_
_atom_site_type_symbol
_atom_site_label
_atom_site_fract_x
_atom_site_fract_y
_atom_site_fract_z
_atom_site_U_iso_or_equiv
_atom_site_adp_type
_atom_site_calc_flag
_atom_site_occupancy
_atom_site_disorder_assembly
_atom_site_disorder_group
Zn Zn01 0.65438(2) 0.42759(7) 0.11898(3) 0.01670(17) Uani d 1 . .
O O1 0.59603(16) 0.2984(3) 0.1916(2) 0.0174(5) Uani d 1 . .
O O2 0.74153(18) 0.5370(4) 0.0799(3) 0.0323(7) Uani d 1 . .
O O3 0.8834(2) 0.5634(5) 0.1533(3) 0.0391(8) Uani d 1 . .
O O4 0.7676(2) 0.1327(5) 0.1191(3) 0.0372(8) Uani d 1 . .
O O5 0.5804(2) 0.3045(4) -0.0380(3) 0.0276(7) Uani d 1 . .
H H16A 0.529(5) 0.302(8) -0.085(6) 0.041000 Uiso d 1 . .
N N1 0.7722(2) 0.3625(4) 0.2698(3) 0.0196(7) Uani d 1 . .
N N2 0.6124(2) 0.6638(4) 0.1298(3) 0.0241(7) Uani d 1 . .
N N3 0.6028(3) 0.9438(6) 0.1430(3) 0.0420(10) Uani d 1 . .
H H17 0.611949 1.055498 0.141612 0.050000 Uiso calc 1 . .
H H15 0.768(5) 0.115(10) 0.061(6) 0.063000 Uiso d 1 . .
C C1 0.6293(2) 0.2935(5) 0.3089(3) 0.0187(7) Uani d 1 . .
C C2 0.5734(3) 0.2624(6) 0.3481(4) 0.0273(9) Uani d 1 . .
H H2 0.512602 0.246220 0.290352 0.033000 Uiso calc 1 . .
C C3 0.6056(3) 0.2549(7) 0.4692(4) 0.0365(11) Uani d 1 . .
H H3 0.566229 0.235803 0.492934 0.044000 Uiso calc 1 . .
C C4 0.6946(3) 0.2747(7) 0.5573(4) 0.0372(11) Uani d 1 . .
H H4 0.716190 0.269067 0.640331 0.045000 Uiso calc 1 . .
C C5 0.7501(3) 0.3026(7) 0.5208(4) 0.0339(10) Uani d 1 . .
H H5 0.810969 0.314747 0.580187 0.041000 Uiso calc 1 . .
C C6 0.7204(3) 0.3139(5) 0.3988(3) 0.0221(8) Uani d 1 . .
C C7 0.7866(3) 0.3359(6) 0.3735(3) 0.0230(8) Uani d 1 . .
H H7 0.845966 0.330118 0.439697 0.028000 Uiso calc 1 . .
C C8 0.8438(2) 0.3703(5) 0.2529(3) 0.0225(8) Uani d 1 . .
H H8 0.899618 0.402041 0.330026 0.027000 Uiso calc 1 . .
C C9 0.8220(3) 0.5031(6) 0.1559(4) 0.0268(9) Uani d 1 . .
C C10 0.8523(3) 0.1890(6) 0.2094(4) 0.0297(9) Uani d 1 . .
H H10 0.887625 0.201059 0.173851 0.036000 Uiso calc 1 . .
C C11 0.8964(4) 0.0585(8) 0.3105(6) 0.0507(14) Uani d 1 . .
H H11A 0.955393 0.099246 0.372280 0.076000 Uiso calc 1 . .
H H11B 0.900354 -0.053288 0.279021 0.076000 Uiso calc 1 . .
H H11C 0.862170 0.045004 0.345727 0.076000 Uiso calc 1 . .
C C12 0.5546(3) 0.6991(6) 0.1608(4) 0.0295(9) Uani d 1 . .
H H12 0.523720 0.613729 0.174295 0.035000 Uiso calc 1 . .
C C13 0.5472(3) 0.8718(6) 0.1695(4) 0.0381(11) Uani d 1 . .
H H13 0.511549 0.930343 0.189603 0.046000 Uiso calc 1 . .
C C14 0.6408(3) 0.8169(7) 0.1196(4) 0.0346(10) Uani d 1 . .
H H14 0.681965 0.833681 0.098842 0.041000 Uiso calc 1 . .
H H16B 0.599(5) 0.243(10) -0.059(6) 0.052000 Uiso d 1 . .

loop_
_atom_site_aniso_label
_atom_site_aniso_U_11
_atom_site_aniso_U_22
_atom_site_aniso_U_33
_atom_site_aniso_U_12
_atom_site_aniso_U_13
_atom_site_aniso_U_23
Zn01 0.0144(2) 0.0149(2) 0.0197(2) -0.00040(18) 0.00884(17) 0.00248(17)
O1 0.0165(12) 0.0172(13) 0.0178(11) -0.0024(11) 0.0091(10) -0.0005(10)
O2 0.0171(14) 0.0431(19) 0.0350(15) 0.0022(13) 0.0133(12) 0.0193(14)
O3 0.0215(15) 0.045(2) 0.0486(18) -0.0046(14) 0.0184(13) 0.0176(16)
O4 0.0358(17) 0.045(2) 0.0399(17) -0.0091(15) 0.0269(15) -0.0134(16)
O5 0.0164(14) 0.0383(19) 0.0231(14) 0.0040(14) 0.0080(12) -0.0115(13)
N1 0.0190(15) 0.0173(14) 0.0238(15) 0.0012(13) 0.0127(13) 0.0015(12)
N2 0.0222(16) 0.0146(17) 0.0257(16) -0.0017(13) 0.0073(13) 0.0010(13)
N3 0.048(2) 0.0124(18) 0.0373(18) 0.0022(19) 0.0066(16) -0.0011(18)
C1 0.0222(18) 0.0121(17) 0.0214(17) 0.0030(15) 0.0119(15) -0.0014(14)
C2 0.025(2) 0.034(2) 0.029(2) 0.0011(18) 0.0186(17) -0.0006(18)
C3 0.037(2) 0.050(3) 0.034(2) 0.002(2) 0.027(2) 0.001(2)
C4 0.038(2) 0.057(3) 0.0196(19) 0.007(2) 0.0182(18) 0.002(2)
C5 0.030(2) 0.045(3) 0.0198(19) 0.004(2) 0.0099(17) 0.0006(19)
C6 0.0226(18) 0.024(2) 0.0195(17) 0.0026(16) 0.0113(15) -0.0012(15)
C7 0.0178(17) 0.024(2) 0.0192(18) 0.0008(15) 0.0053(15) 0.0020(15)
C8 0.0116(16) 0.027(2) 0.0259(18) -0.0022(15) 0.0085(15) 0.0012(15)
C9 0.022(2) 0.026(2) 0.034(2) -0.0045(18) 0.0170(18) 0.0028(18)
C10 0.025(2) 0.033(2) 0.039(2) 0.0010(18) 0.0230(19) 0.0036(19)
C11 0.062(3) 0.036(3) 0.066(3) 0.023(3) 0.042(3) 0.018(3)
C12 0.024(2) 0.021(2) 0.033(2) 0.0022(17) 0.0095(18) -0.0052(17)
C13 0.035(2) 0.026(2) 0.039(2) 0.0076(18) 0.0116(19) -0.0052(18)
C14 0.036(2) 0.023(3) 0.030(2) -0.003(2) 0.0088(19) 0.0024(17)

loop_
_atom_type_symbol
_atom_type_description
_atom_type_scat_dispersion_real
_atom_type_scat_dispersion_imag
_atom_type_scat_source
C C 0.0033 0.0016 'International Tables Vol C Tables 4.2.6.8 and 6.1.1.4'
H H 0.0000 0.0000 'International Tables Vol C Tables 4.2.6.8 and 6.1.1.4'
N N 0.0061 0.0033 'International Tables Vol C Tables 4.2.6.8 and 6.1.1.4'
O O 0.0106 0.0060 'International Tables Vol C Tables 4.2.6.8 and 6.1.1.4'
Zn Zn 0.2839 1.4301 'International Tables Vol C Tables 4.2.6.8 and 6.1.1.4'

loop_
_geom_angle_atom_site_label_1
_geom_angle_atom_site_label_2
_geom_angle_atom_site_label_3
_geom_angle_site_symmetry_1
_geom_angle_site_symmetry_3
_geom_angle
_geom_angle_publ_flag
O5 Zn01 N2 . . 116.22(13) ?
O5 Zn01 N1 . . 130.65(13) ?
N2 Zn01 N1 . . 112.96(13) ?
O5 Zn01 O1 . . 92.14(12) ?
N2 Zn01 O1 . . 94.77(12) ?
N1 Zn01 O1 . . 87.64(11) ?
O5 Zn01 O2 . . 95.52(13) ?
N2 Zn01 O2 . . 91.69(14) ?
N1 Zn01 O2 . . 79.03(12) ?
O1 Zn01 O2 . . 166.60(11) ?
C1 O1 Zn01 . . 123.4(2) ?
C9 O2 Zn01 . . 115.1(3) ?
C7 N1 C8 . . 121.1(3) ?
C7 N1 Zn01 . . 125.5(3) ?
C8 N1 Zn01 . . 113.0(2) ?
C14 N2 C12 . . 105.7(4) ?
C14 N2 Zn01 . . 127.5(3) ?
C12 N2 Zn01 . . 126.5(3) ?
C14 N3 C13 . . 108.9(5) ?
O1 C1 C2 . . 119.4(3) ?
O1 C1 C6 . . 123.1(3) ?
C2 C1 C6 . . 117.4(3) ?
C3 C2 C1 . . 121.2(4) ?
C2 C3 C4 . . 121.5(4) ?
C5 C4 C3 . . 118.1(4) ?
C4 C5 C6 . . 122.5(4) ?
C5 C6 C1 . . 119.2(4) ?
C5 C6 C7 . . 116.4(4) ?
C1 C6 C7 . . 124.2(3) ?
N1 C7 C6 . . 125.5(4) ?
N1 C8 C9 . . 109.2(3) ?
N1 C8 C10 . . 108.0(3) ?
C9 C8 C10 . . 108.7(3) ?
O3 C9 O2 . . 124.9(4) ?
O3 C9 C8 . . 117.8(4) ?
O2 C9 C8 . . 117.2(3) ?
O4 C10 C11 . . 110.5(4) ?
O4 C10 C8 . . 107.7(3) ?
C11 C10 C8 . . 112.3(4) ?
C13 C12 N2 . . 110.8(5) ?
C12 C13 N3 . . 104.6(5) ?
N2 C14 N3 . . 110.0(4) ?

loop_
_geom_bond_atom_site_label_1
_geom_bond_atom_site_label_2
_geom_bond_site_symmetry_2
_geom_bond_distance
_geom_bond_publ_flag
Zn01 O5 . 1.996(3) ?
Zn01 N2 . 2.015(3) ?
Zn01 N1 . 2.038(3) ?
Zn01 O1 . 2.060(2) ?
Zn01 O2 . 2.117(3) ?
O1 C1 . 1.331(4) ?
O2 C9 . 1.272(5) ?
O3 C9 . 1.238(5) ?
O4 C10 . 1.408(6) ?
N1 C7 . 1.276(5) ?
N1 C8 . 1.456(5) ?
N2 C14 . 1.327(6) ?
N2 C12 . 1.366(6) ?
N3 C14 . 1.337(7) ?
N3 C13 . 1.371(7) ?
C1 C2 . 1.410(6) ?
C1 C6 . 1.427(5) ?
C2 C3 . 1.383(6) ?
C3 C4 . 1.394(7) ?
C4 C5 . 1.371(7) ?
C5 C6 . 1.407(6) ?
C6 C7 . 1.443(6) ?
C8 C9 . 1.522(6) ?
C8 C10 . 1.556(6) ?
C10 C11 . 1.509(7) ?
C12 C13 . 1.351(7) ?

loop_
_geom_hbond_atom_site_label_D
_geom_hbond_atom_site_label_H
_geom_hbond_atom_site_label_A
_geom_hbond_site_symmetry_A
_geom_hbond_distance_DH
_geom_hbond_distance_HA
_geom_hbond_distance_DA
_geom_hbond_angle_DHA
_geom_hbond_publ_flag
O4 H15 O2 4_645 0.79(7) 1.89(7) 2.678(4) 170.(8) yes
O5 H16A O1 2_655 0.79(7) 1.91(7) 2.708(4) 178.(6) yes
O5 H16B O3 4_645 0.72(8) 2.02(8) 2.724(4) 165.(7) yes
N3 H17 O1 1_565 0.88 2.06 2.830(6) 144.9 yes
C14 H14 O2 . 0.950000 2.610000 3.077(6) 110.800000 ?
C13 H13 O3 3_455 0.950000 2.360000 3.253(6) 156.400000 ?
C2 H2 O3 3_445 0.950000 2.480000 3.351(5) 152.400000 ?
